data_7053986
loop_
_publ_author_name
'Loxq, Pauline'
'Debono, Nathalie'
'G\"ulcemal, S\"uleyman'
'Daran, Jean-Claude'
'Manoury, Eric'
'Poli, Rinaldo'
'\,Cetinkaya, Bekir'
'Labande, Agn\`es'

_publ_section_title
;
 Palladium(ii) complexes with planar chiral ferrocenyl
 phosphane--(benz)imidazol-2-ylidene ligands
;
_journal_issue 1
_journal_name_full 'New Journal of Chemistry'
_journal_page_first 338
_journal_paper_doi 10.1039/c3nj00863k
_journal_volume 38
_journal_year 2014
_chemical_formula_moiety 'C42 H42 Fe N2 P S, B F4, 0.5(C H2 Cl2), 0.5(C4 H10 O)'
_chemical_formula_sum 'C44.5 H48 B Cl F4 Fe N2 O0.5 P S'
_chemical_formula_weight 859.99
_space_group_IT_number 15
_symmetry_cell_setting monoclinic
_symmetry_space_group_name_Hall '-C 2yc'
_symmetry_space_group_name_H-M 'C 1 2/c 1'
_atom_sites_solution_hydrogens geom
_atom_sites_solution_primary direct
_atom_sites_solution_secondary difmap
_audit_creation_method SHELXL-97
_cell_angle_alpha 90.00
_cell_angle_beta 98.942(2)
_cell_angle_gamma 90.00
_cell_formula_units_Z 8
_cell_length_a 25.6211(11)
_cell_length_b 9.1000(4)
_cell_length_c 34.9740(13)
_cell_measurement_reflns_used 9997
_cell_measurement_temperature 180(2)
_cell_measurement_theta_max 30.89
_cell_measurement_theta_min 2.36
_cell_volume 8055.2(6)
_computing_cell_refinement 'SAINT (Bruker, 2011)'
_computing_data_collection 'APEX2 (Bruker, 2011)'
_computing_data_reduction SAINT
_computing_molecular_graphics 'ORTEPIII (Burnett & Johnson, 1996); ORTEP-3 for Windows (Farrugia, 1997)'
_computing_publication_material SHELXL-97
_computing_structure_refinement 'SHELXL-97 (Sheldrick, 2008)'
_computing_structure_solution 'SIR-97 (Altomare et al., 1999)'
_diffrn_ambient_temperature 180(2)
_diffrn_measured_fraction_theta_full 1.000
_diffrn_measured_fraction_theta_max 1.000
_diffrn_measurement_device_type 'Bruker APEX-II CCD'
_diffrn_measurement_method '\f and \w scans'
_diffrn_radiation_monochromator graphite
_diffrn_radiation_source 'fine-focus sealed tube'
_diffrn_radiation_type MoK\a
_diffrn_radiation_wavelength 0.71073
_diffrn_reflns_av_R_equivalents 0.0327
_diffrn_reflns_av_sigmaI/netI 0.0245
_diffrn_reflns_limit_h_max 32
_diffrn_reflns_limit_h_min -32
_diffrn_reflns_limit_k_max 11
_diffrn_reflns_limit_k_min -11
_diffrn_reflns_limit_l_max 43
_diffrn_reflns_limit_l_min -43
_diffrn_reflns_number 42944
_diffrn_reflns_theta_full 26.37
_diffrn_reflns_theta_max 26.37
_diffrn_reflns_theta_min 1.18
_exptl_absorpt_coefficient_mu 0.588
_exptl_absorpt_correction_T_max 0.957
_exptl_absorpt_correction_T_min 0.916
_exptl_absorpt_correction_type multi-scan
_exptl_absorpt_process_details 'SADABS (Sheldrick, 2008)'
_exptl_crystal_colour yellow
_exptl_crystal_density_diffrn 1.418
_exptl_crystal_density_method 'not measured'
_exptl_crystal_description needle
_exptl_crystal_F_000 3584
_exptl_crystal_size_max 0.36
_exptl_crystal_size_mid 0.11
_exptl_crystal_size_min 0.08
_platon_squeeze_details
;
Some residual electron density were difficult to modelize and therefore, the
SQUEEZE function of PLATON (Spek, 2003) was used to eliminate the contribution
of the electron density in the solvent region from the intensity data, and the
solvent-free model was employed for the final refinement.

There are four cavities of 226 \%A^3^ per unitl cell. PLATON estimated that
each cavity contains 89 electrons which may correspond to a mixture of
dichloromethane CH~2~Cl~2~ and ether (C~2~H~5~)~2~O as suggested by the 
crystallization process.
;
_refine_diff_density_max 0.353
_refine_diff_density_min -0.325
_refine_diff_density_rms 0.078
_refine_ls_extinction_method none
_refine_ls_goodness_of_fit_ref 1.076
_refine_ls_hydrogen_treatment constr
_refine_ls_matrix_type full
_refine_ls_number_parameters 474
_refine_ls_number_reflns 8245
_refine_ls_number_restraints 0
_refine_ls_restrained_S_all 1.076
_refine_ls_R_factor_all 0.0471
_refine_ls_R_factor_gt 0.0389
_refine_ls_shift/su_max 0.005
_refine_ls_shift/su_mean 0.000
_refine_ls_structure_factor_coef Fsqd
_refine_ls_weighting_details 'calc w=1/[\s^2^(Fo^2^)+(0.0499P)^2^+9.1186P] where P=(Fo^2^+2Fc^2^)/3'
_refine_ls_weighting_scheme calc
_refine_ls_wR_factor_gt 0.0988
_refine_ls_wR_factor_ref 0.1029
_reflns_number_gt 6886
_reflns_number_total 8245
_reflns_threshold_expression I>2\s(I)
_cod_data_source_file c3nj00863k.txt
_cod_data_source_block 2d-rac
_cod_original_sg_symbol_H-M C2/C
_cod_original_formula_sum 'C44.50 H48 B Cl F4 Fe N2 O0.50 P S'
_cod_database_code 7053986

loop_
_symmetry_equiv_pos_as_xyz
'x, y, z'
'-x, y, -z+1/2'
'x+1/2, y+1/2, z'
'-x+1/2, y+1/2, -z+1/2'
'-x, -y, -z'
'x, -y, z-1/2'
'-x+1/2, -y+1/2, -z'
'x+1/2, -y+1/2, z-1/2'

loop_
_atom_site_label
_atom_site_type_symbol
_atom_site_fract_x
_atom_site_fract_y
_atom_site_fract_z
_atom_site_U_iso_or_equiv
_atom_site_adp_type
_atom_site_occupancy
_atom_site_symmetry_multiplicity
_atom_site_calc_flag
_atom_site_refinement_flags
Fe1 Fe 0.752585(11) 0.06799(3) 0.063180(7) 0.02195(9) Uani 1 1 d .
P1 P 0.61603(2) 0.07940(5) 0.041452(14) 0.02375(12) Uani 1 1 d .
S1 S 0.59786(3) -0.10506(6) 0.064774(16) 0.03784(15) Uani 1 1 d .
N1 N 0.67845(6) 0.18167(17) 0.16393(4) 0.0213(3) Uani 1 1 d .
N2 N 0.68428(6) 0.33355(17) 0.21292(4) 0.0227(3) Uani 1 1 d .
C1 C 0.67932(8) 0.15606(19) 0.06054(5) 0.0210(4) Uani 1 1 d .
C2 C 0.70780(8) 0.1579(2) 0.09981(5) 0.0210(4) Uani 1 1 d .
C3 C 0.75436(8) 0.2440(2) 0.09961(5) 0.0225(4) Uani 1 1 d .
H3 H 0.7804 0.2638 0.1214 0.027 Uiso 1 1 calc R
C4 C 0.75523(8) 0.2949(2) 0.06148(6) 0.0250(4) Uani 1 1 d .
H4 H 0.7818 0.3552 0.0534 0.030 Uiso 1 1 calc R
C5 C 0.70992(8) 0.2408(2) 0.03743(5) 0.0231(4) Uani 1 1 d .
H5 H 0.7011 0.2577 0.0104 0.028 Uiso 1 1 calc R
C6 C 0.77704(11) -0.1287(3) 0.08723(7) 0.0438(6) Uani 1 1 d .
H6 H 0.7699 -0.1646 0.1114 0.053 Uiso 1 1 calc R
C7 C 0.82112(10) -0.0432(3) 0.08143(7) 0.0416(6) Uani 1 1 d .
H7 H 0.8489 -0.0111 0.1009 0.050 Uiso 1 1 calc R
C8 C 0.81626(10) -0.0141(3) 0.04121(7) 0.0390(5) Uani 1 1 d .
H8 H 0.8404 0.0407 0.0289 0.047 Uiso 1 1 calc R
C9 C 0.76967(10) -0.0801(2) 0.02284(6) 0.0389(6) Uani 1 1 d .
H9 H 0.7566 -0.0770 -0.0041 0.047 Uiso 1 1 calc R
C10 C 0.74550(11) -0.1516(2) 0.05100(7) 0.0410(6) Uani 1 1 d .
H10 H 0.7135 -0.2059 0.0464 0.049 Uiso 1 1 calc R
C21 C 0.69516(8) 0.0796(2) 0.13519(5) 0.0241(4) Uani 1 1 d .
H21A H 0.6666 0.0075 0.1272 0.029 Uiso 1 1 calc R
H21B H 0.7268 0.0247 0.1474 0.029 Uiso 1 1 calc R
C22 C 0.71124(8) 0.2481(2) 0.19200(5) 0.0215(4) Uani 1 1 d .
H22 H 0.7485 0.2361 0.1964 0.026 Uiso 1 1 calc R
C23 C 0.62731(8) 0.2255(2) 0.16678(5) 0.0267(4) Uani 1 1 d .
C24 C 0.63103(8) 0.3234(2) 0.19759(6) 0.0292(4) Uani 1 1 d .
C25 C 0.58648(10) 0.3909(3) 0.20783(7) 0.0478(7) Uani 1 1 d .
H25 H 0.5893 0.4611 0.2282 0.057 Uiso 1 1 calc R
C26 C 0.53821(11) 0.3523(4) 0.18741(8) 0.0657(10) Uani 1 1 d .
C27 C 0.53408(10) 0.2476(4) 0.15692(7) 0.0611(9) Uani 1 1 d .
C28 C 0.57865(9) 0.1846(3) 0.14623(6) 0.0411(6) Uani 1 1 d .
H28 H 0.5761 0.1157 0.1256 0.049 Uiso 1 1 calc R
C111 C 0.61605(8) 0.0651(2) -0.01043(5) 0.0264(4) Uani 1 1 d .
C112 C 0.63415(9) -0.0624(2) -0.02580(6) 0.0319(5) Uani 1 1 d .
H112 H 0.6460 -0.1424 -0.0092 0.038 Uiso 1 1 calc R
C113 C 0.63504(10) -0.0734(3) -0.06540(7) 0.0378(5) Uani 1 1 d .
H113 H 0.6478 -0.1605 -0.0757 0.045 Uiso 1 1 calc R
C114 C 0.61747(10) 0.0413(3) -0.08968(6) 0.0396(5) Uani 1 1 d .
H114 H 0.6179 0.0330 -0.1167 0.048 Uiso 1 1 calc R
C115 C 0.59927(11) 0.1680(3) -0.07481(7) 0.0422(6) Uani 1 1 d .
H115 H 0.5874 0.2474 -0.0916 0.051 Uiso 1 1 calc R
C116 C 0.59825(10) 0.1801(2) -0.03527(6) 0.0354(5) Uani 1 1 d .
H116 H 0.5853 0.2674 -0.0252 0.042 Uiso 1 1 calc R
C121 C 0.56982(8) 0.2270(2) 0.04580(6) 0.0276(4) Uani 1 1 d .
C122 C 0.51591(10) 0.1988(3) 0.03729(8) 0.0441(6) Uani 1 1 d .
H122 H 0.5038 0.1021 0.0306 0.053 Uiso 1 1 calc R
C123 C 0.48000(11) 0.3106(3) 0.03853(10) 0.0583(8) Uani 1 1 d .
H123 H 0.4433 0.2909 0.0322 0.070 Uiso 1 1 calc R
C124 C 0.49690(11) 0.4510(3) 0.04889(10) 0.0589(8) Uani 1 1 d .
H124 H 0.4719 0.5270 0.0504 0.071 Uiso 1 1 calc R
C125 C 0.55014(11) 0.4808(3) 0.05707(9) 0.0516(7) Uani 1 1 d .
H125 H 0.5619 0.5777 0.0639 0.062 Uiso 1 1 calc R
C126 C 0.58672(9) 0.3692(2) 0.05537(7) 0.0356(5) Uani 1 1 d .
H126 H 0.6234 0.3903 0.0608 0.043 Uiso 1 1 calc R
C231 C 0.70717(9) 0.4190(2) 0.24759(5) 0.0272(4) Uani 1 1 d .
H23A H 0.6783 0.4679 0.2585 0.033 Uiso 1 1 calc R
H23B H 0.7305 0.4965 0.2398 0.033 Uiso 1 1 calc R
C232 C 0.73869(8) 0.3241(2) 0.27865(5) 0.0241(4) Uani 1 1 d .
C233 C 0.71196(8) 0.2357(2) 0.30240(5) 0.0260(4) Uani 1 1 d .
C234 C 0.74154(9) 0.1512(2) 0.33130(5) 0.0288(4) Uani 1 1 d .
H234 H 0.7236 0.0893 0.3468 0.035 Uiso 1 1 calc R
C235 C 0.79616(9) 0.1547(2) 0.33803(6) 0.0287(5) Uani 1 1 d .
C236 C 0.82170(9) 0.2424(2) 0.31421(6) 0.0282(4) Uani 1 1 d .
H236 H 0.8592 0.2450 0.3183 0.034 Uiso 1 1 calc R
C237 C 0.79396(8) 0.3270(2) 0.28440(5) 0.0251(4) Uani 1 1 d .
C238 C 0.65260(9) 0.2332(3) 0.29890(7) 0.0357(5) Uani 1 1 d .
H23C H 0.6400 0.3300 0.3056 0.054 Uiso 1 1 calc R
H23D H 0.6420 0.1592 0.3166 0.054 Uiso 1 1 calc R
H23E H 0.6372 0.2087 0.2722 0.054 Uiso 1 1 calc R
C239 C 0.82720(10) 0.0706(2) 0.37114(6) 0.0385(5) Uani 1 1 d .
H23F H 0.8329 0.1330 0.3943 0.058 Uiso 1 1 calc R
H23G H 0.8614 0.0418 0.3643 0.058 Uiso 1 1 calc R
H23H H 0.8075 -0.0175 0.3764 0.058 Uiso 1 1 calc R
C240 C 0.82536(9) 0.4201(2) 0.26049(6) 0.0347(5) Uani 1 1 d .
H24A H 0.8198 0.5242 0.2658 0.052 Uiso 1 1 calc R
H24B H 0.8137 0.4003 0.2330 0.052 Uiso 1 1 calc R
H24C H 0.8630 0.3964 0.2672 0.052 Uiso 1 1 calc R
C261 C 0.48847(14) 0.4209(6) 0.19774(11) 0.116(2) Uani 1 1 d .
H26A H 0.4978 0.4907 0.2190 0.174 Uiso 1 1 calc R
H26B H 0.4657 0.3439 0.2057 0.174 Uiso 1 1 calc R
H26C H 0.4696 0.4727 0.1752 0.174 Uiso 1 1 calc R
C271 C 0.48003(12) 0.2016(6) 0.13643(10) 0.0946(15) Uani 1 1 d .
H27A H 0.4839 0.1222 0.1182 0.142 Uiso 1 1 calc R
H27B H 0.4626 0.2858 0.1223 0.142 Uiso 1 1 calc R
H27C H 0.4586 0.1672 0.1555 0.142 Uiso 1 1 calc R
B1 B 0.86689(11) 0.1797(3) 0.18391(7) 0.0363(6) Uani 1 1 d .
F1 F 0.81779(6) 0.1154(2) 0.18382(5) 0.0631(5) Uani 1 1 d .
F2 F 0.85882(9) 0.32738(19) 0.17658(5) 0.0775(6) Uani 1 1 d .
F3 F 0.89050(6) 0.1200(2) 0.15501(4) 0.0600(5) Uani 1 1 d .
F4 F 0.89691(6) 0.15555(19) 0.21968(4) 0.0560(4) Uani 1 1 d .

loop_
_atom_site_aniso_label
_atom_site_aniso_U_11
_atom_site_aniso_U_22
_atom_site_aniso_U_33
_atom_site_aniso_U_23
_atom_site_aniso_U_13
_atom_site_aniso_U_12
Fe1 0.03167(17) 0.01782(14) 0.01660(14) -0.00160(10) 0.00447(11) 0.00257(11)
P1 0.0317(3) 0.0192(2) 0.0192(2) -0.00184(18) 0.0005(2) -0.0049(2)
S1 0.0542(4) 0.0245(3) 0.0331(3) 0.0035(2) 0.0014(3) -0.0149(2)
N1 0.0240(8) 0.0246(8) 0.0153(7) -0.0005(6) 0.0035(6) -0.0007(6)
N2 0.0250(9) 0.0259(8) 0.0167(7) -0.0018(6) 0.0019(6) 0.0052(7)
C1 0.0284(10) 0.0168(9) 0.0173(8) -0.0021(7) 0.0016(7) -0.0006(7)
C2 0.0280(10) 0.0177(9) 0.0168(8) -0.0023(7) 0.0023(7) 0.0026(7)
C3 0.0288(10) 0.0195(9) 0.0187(9) -0.0039(7) 0.0023(8) 0.0023(8)
C4 0.0299(11) 0.0185(9) 0.0270(10) -0.0008(7) 0.0057(8) -0.0003(8)
C5 0.0332(11) 0.0194(9) 0.0162(8) 0.0017(7) 0.0021(8) 0.0017(8)
C6 0.0717(18) 0.0282(11) 0.0358(12) 0.0104(9) 0.0220(12) 0.0238(12)
C7 0.0455(14) 0.0342(12) 0.0411(13) -0.0097(10) -0.0058(11) 0.0192(11)
C8 0.0450(14) 0.0300(11) 0.0465(13) -0.0006(10) 0.0212(11) 0.0105(10)
C9 0.0579(16) 0.0318(12) 0.0274(11) -0.0104(9) 0.0076(10) 0.0133(11)
C10 0.0510(15) 0.0187(10) 0.0550(15) -0.0069(10) 0.0136(12) 0.0011(10)
C21 0.0340(11) 0.0213(9) 0.0174(9) -0.0012(7) 0.0054(8) 0.0012(8)
C22 0.0227(10) 0.0244(9) 0.0169(8) 0.0014(7) 0.0018(7) 0.0026(7)
C23 0.0253(10) 0.0386(11) 0.0169(9) 0.0011(8) 0.0055(8) -0.0007(9)
C24 0.0262(11) 0.0422(12) 0.0185(9) 0.0005(8) 0.0018(8) 0.0076(9)
C25 0.0378(14) 0.0786(19) 0.0261(11) -0.0093(12) 0.0024(10) 0.0246(13)
C26 0.0314(14) 0.130(3) 0.0344(13) -0.0137(16) 0.0025(11) 0.0273(16)
C27 0.0257(13) 0.124(3) 0.0315(13) -0.0085(15) -0.0006(10) 0.0023(15)
C28 0.0290(12) 0.0704(17) 0.0235(10) -0.0036(10) 0.0029(9) -0.0066(11)
C111 0.0308(11) 0.0255(10) 0.0207(9) -0.0024(7) -0.0024(8) -0.0059(8)
C112 0.0379(12) 0.0270(11) 0.0284(10) -0.0056(8) -0.0020(9) -0.0030(9)
C113 0.0433(13) 0.0365(12) 0.0331(11) -0.0147(10) 0.0042(10) -0.0021(10)
C114 0.0467(14) 0.0501(14) 0.0211(10) -0.0071(9) 0.0025(10) -0.0093(11)
C115 0.0528(15) 0.0436(13) 0.0270(11) 0.0056(10) -0.0036(10) 0.0001(11)
C116 0.0480(14) 0.0296(11) 0.0267(10) -0.0003(8) 0.0003(10) 0.0028(10)
C121 0.0306(11) 0.0289(10) 0.0227(9) -0.0012(8) 0.0021(8) -0.0025(8)
C122 0.0330(13) 0.0397(13) 0.0588(16) -0.0070(11) 0.0041(11) -0.0084(10)
C123 0.0304(14) 0.0585(18) 0.085(2) -0.0025(16) 0.0064(14) -0.0009(12)
C124 0.0422(16) 0.0507(17) 0.082(2) -0.0026(15) 0.0049(15) 0.0171(13)
C125 0.0475(16) 0.0315(13) 0.0718(18) -0.0095(12) -0.0039(14) 0.0054(11)
C126 0.0315(12) 0.0300(11) 0.0424(12) -0.0066(9) -0.0031(10) -0.0019(9)
C231 0.0363(11) 0.0253(10) 0.0184(9) -0.0051(7) -0.0005(8) 0.0053(8)
C232 0.0338(11) 0.0216(9) 0.0159(8) -0.0050(7) 0.0007(8) 0.0031(8)
C233 0.0313(11) 0.0260(10) 0.0204(9) -0.0056(7) 0.0028(8) -0.0002(8)
C234 0.0409(12) 0.0261(10) 0.0195(9) -0.0018(8) 0.0050(9) -0.0016(9)
C235 0.0415(13) 0.0206(9) 0.0217(9) -0.0044(7) -0.0022(9) 0.0019(8)
C236 0.0299(11) 0.0255(10) 0.0273(10) -0.0056(8) -0.0012(8) 0.0023(8)
C237 0.0319(11) 0.0219(9) 0.0213(9) -0.0049(7) 0.0036(8) 0.0014(8)
C238 0.0316(12) 0.0413(13) 0.0349(11) -0.0009(10) 0.0077(9) 0.0014(10)
C239 0.0510(15) 0.0300(11) 0.0292(11) 0.0018(9) -0.0097(10) 0.0060(10)
C240 0.0382(12) 0.0329(11) 0.0336(11) 0.0006(9) 0.0080(10) -0.0010(9)
C261 0.0455(19) 0.236(6) 0.062(2) -0.038(3) -0.0044(16) 0.067(3)
C271 0.0255(15) 0.197(5) 0.059(2) -0.022(2) 0.0010(14) -0.010(2)
B1 0.0330(14) 0.0484(15) 0.0286(12) 0.0061(11) 0.0076(11) 0.0100(11)
F1 0.0339(8) 0.0905(13) 0.0654(10) 0.0364(9) 0.0093(7) 0.0049(8)
F2 0.1410(19) 0.0467(9) 0.0457(9) 0.0099(7) 0.0177(10) 0.0097(10)
F3 0.0410(8) 0.1016(13) 0.0379(8) -0.0144(8) 0.0080(7) 0.0175(8)
F4 0.0558(10) 0.0796(11) 0.0297(7) 0.0036(7) -0.0026(7) 0.0140(8)

loop_
_atom_type_symbol
_atom_type_description
_atom_type_scat_dispersion_real
_atom_type_scat_dispersion_imag
_atom_type_scat_source
C C 0.0033 0.0016 'International Tables Vol C Tables 4.2.6.8 and 6.1.1.4'
H H 0.0000 0.0000 'International Tables Vol C Tables 4.2.6.8 and 6.1.1.4'
N N 0.0061 0.0033 'International Tables Vol C Tables 4.2.6.8 and 6.1.1.4'
F F 0.0171 0.0103 'International Tables Vol C Tables 4.2.6.8 and 6.1.1.4'
P P 0.1023 0.0942 'International Tables Vol C Tables 4.2.6.8 and 6.1.1.4'
S S 0.1246 0.1234 'International Tables Vol C Tables 4.2.6.8 and 6.1.1.4'
Fe Fe 0.3463 0.8444 'International Tables Vol C Tables 4.2.6.8 and 6.1.1.4'
B B 0.0013 0.0007 'International Tables Vol C Tables 4.2.6.8 and 6.1.1.4'

loop_
_geom_angle_atom_site_label_1
_geom_angle_atom_site_label_2
_geom_angle_atom_site_label_3
_geom_angle
C2 Fe1 C1 42.00(7)
C2 Fe1 C6 105.23(8)
C1 Fe1 C6 126.10(10)
C2 Fe1 C7 123.23(9)
C1 Fe1 C7 162.64(9)
C6 Fe1 C7 40.54(11)
C2 Fe1 C5 69.53(7)
C1 Fe1 C5 41.27(8)
C6 Fe1 C5 165.64(10)
C7 Fe1 C5 153.49(10)
C2 Fe1 C3 41.15(8)
C1 Fe1 C3 69.49(7)
C6 Fe1 C3 117.16(9)
C7 Fe1 C3 105.01(8)
C5 Fe1 C3 68.28(7)
C2 Fe1 C10 119.13(9)
C1 Fe1 C10 108.95(9)
C6 Fe1 C10 40.38(10)
C7 Fe1 C10 67.98(10)
C5 Fe1 C10 129.51(9)
C3 Fe1 C10 152.70(9)
C2 Fe1 C9 155.06(9)
C1 Fe1 C9 121.59(9)
C6 Fe1 C9 67.71(9)
C7 Fe1 C9 67.88(9)
C5 Fe1 C9 111.10(8)
C3 Fe1 C9 163.67(10)
C10 Fe1 C9 40.08(10)
C2 Fe1 C8 161.58(9)
C1 Fe1 C8 155.68(9)
C6 Fe1 C8 67.82(10)
C7 Fe1 C8 40.56(10)
C5 Fe1 C8 121.19(9)
C3 Fe1 C8 125.30(9)
C10 Fe1 C8 67.41(10)
C9 Fe1 C8 39.97(10)
C2 Fe1 C4 68.79(8)
C1 Fe1 C4 68.81(8)
C6 Fe1 C4 151.80(10)
C7 Fe1 C4 118.27(9)
C5 Fe1 C4 40.19(8)
C3 Fe1 C4 40.27(7)
C10 Fe1 C4 166.45(9)
C9 Fe1 C4 128.77(9)
C8 Fe1 C4 108.77(9)
C1 P1 C121 104.17(9)
C1 P1 C111 104.98(9)
C121 P1 C111 103.79(9)
C1 P1 S1 116.01(7)
C121 P1 S1 113.61(7)
C111 P1 S1 113.07(7)
C22 N1 C23 108.10(16)
C22 N1 C21 124.65(16)
C23 N1 C21 127.25(16)
C22 N2 C24 108.12(16)
C22 N2 C231 125.64(17)
C24 N2 C231 126.18(16)
C5 C1 C2 106.76(16)
C5 C1 P1 122.69(14)
C2 C1 P1 130.40(15)
C5 C1 Fe1 69.84(11)
C2 C1 Fe1 68.67(11)
P1 C1 Fe1 129.70(10)
C3 C2 C1 107.39(16)
C3 C2 C21 123.38(16)
C1 C2 C21 129.13(17)
C3 C2 Fe1 70.24(11)
C1 C2 Fe1 69.33(10)
C21 C2 Fe1 123.02(13)
C4 C3 C2 108.66(16)
C4 C3 Fe1 70.80(11)
C2 C3 Fe1 68.61(10)
C5 C4 C3 108.37(17)
C5 C4 Fe1 68.97(11)
C3 C4 Fe1 68.93(11)
C4 C5 C1 108.81(16)
C4 C5 Fe1 70.85(11)
C1 C5 Fe1 68.89(11)
C10 C6 C7 108.2(2)
C10 C6 Fe1 70.21(12)
C7 C6 Fe1 69.97(13)
C6 C7 C8 107.2(2)
C6 C7 Fe1 69.49(14)
C8 C7 Fe1 70.04(13)
C9 C8 C7 108.2(2)
C9 C8 Fe1 69.92(13)
C7 C8 Fe1 69.40(13)
C8 C9 C10 108.3(2)
C8 C9 Fe1 70.11(12)
C10 C9 Fe1 69.89(12)
C9 C10 C6 108.0(2)
C9 C10 Fe1 70.03(12)
C6 C10 Fe1 69.41(13)
N1 C21 C2 112.50(15)
N2 C22 N1 110.35(17)
N1 C23 C28 131.8(2)
N1 C23 C24 106.75(17)
C28 C23 C24 121.4(2)
N2 C24 C23 106.66(17)
N2 C24 C25 131.8(2)
C23 C24 C25 121.5(2)
C26 C25 C24 117.5(2)
C25 C26 C27 121.1(2)
C25 C26 C261 119.6(3)
C27 C26 C261 119.3(3)
C28 C27 C26 120.9(2)
C28 C27 C271 119.4(3)
C26 C27 C271 119.7(3)
C27 C28 C23 117.5(2)
C112 C111 C116 118.93(19)
C112 C111 P1 119.86(15)
C116 C111 P1 121.20(16)
C111 C112 C113 120.2(2)
C114 C113 C112 120.3(2)
C115 C114 C113 120.0(2)
C114 C115 C116 120.1(2)
C111 C116 C115 120.4(2)
C126 C121 C122 119.1(2)
C126 C121 P1 121.83(17)
C122 C121 P1 119.01(17)
C123 C122 C121 120.2(2)
C122 C123 C124 120.6(3)
C125 C124 C123 119.8(3)
C124 C125 C126 120.1(2)
C121 C126 C125 120.3(2)
N2 C231 C232 112.68(15)
C237 C232 C233 120.00(18)
C237 C232 C231 120.41(18)
C233 C232 C231 119.57(19)
C234 C233 C232 118.85(19)
C234 C233 C238 118.56(19)
C232 C233 C238 122.55(18)
C235 C234 C233 122.1(2)
C234 C235 C236 118.01(18)
C234 C235 C239 121.2(2)
C236 C235 C239 120.7(2)
C235 C236 C237 122.1(2)
C236 C237 C232 118.86(19)
C236 C237 C240 118.03(19)
C232 C237 C240 123.10(18)
F3 B1 F2 108.7(2)
F3 B1 F4 111.0(2)
F2 B1 F4 111.7(2)
F3 B1 F1 109.6(2)
F2 B1 F1 107.5(2)
F4 B1 F1 108.2(2)

loop_
_geom_bond_atom_site_label_1
_geom_bond_atom_site_label_2
_geom_bond_distance
Fe1 C2 2.0211(19)
Fe1 C1 2.030(2)
Fe1 C6 2.035(2)
Fe1 C7 2.041(2)
Fe1 C5 2.0428(19)
Fe1 C3 2.0428(18)
Fe1 C10 2.045(2)
Fe1 C9 2.047(2)
Fe1 C8 2.049(2)
Fe1 C4 2.0674(19)
P1 C1 1.7958(19)
P1 C121 1.813(2)
P1 C111 1.819(2)
P1 S1 1.9539(7)
N1 C22 1.334(2)
N1 C23 1.388(3)
N1 C21 1.480(2)
N2 C22 1.332(2)
N2 C24 1.389(3)
N2 C231 1.483(2)
C1 C5 1.435(3)
C1 C2 1.452(2)
C2 C3 1.428(3)
C2 C21 1.506(3)
C3 C4 1.415(3)
C4 C5 1.412(3)
C6 C10 1.408(4)
C6 C7 1.412(4)
C7 C8 1.418(3)
C8 C9 1.400(4)
C9 C10 1.402(3)
C23 C28 1.390(3)
C23 C24 1.390(3)
C24 C25 1.391(3)
C25 C26 1.374(4)
C26 C27 1.421(4)
C26 C261 1.513(4)
C27 C28 1.380(4)
C27 C271 1.516(4)
C111 C112 1.388(3)
C111 C116 1.391(3)
C112 C113 1.392(3)
C113 C114 1.376(3)
C114 C115 1.376(4)
C115 C116 1.392(3)
C121 C126 1.389(3)
C121 C122 1.391(3)
C122 C123 1.377(4)
C123 C124 1.379(4)
C124 C125 1.376(4)
C125 C126 1.389(3)
C231 C232 1.518(3)
C232 C237 1.399(3)
C232 C233 1.408(3)
C233 C234 1.396(3)
C233 C238 1.507(3)
C234 C235 1.383(3)
C235 C236 1.389(3)
C235 C239 1.507(3)
C236 C237 1.398(3)
C237 C240 1.508(3)
B1 F3 1.369(3)
B1 F2 1.378(3)
B1 F4 1.381(3)
B1 F1 1.387(3)

loop_
_platon_squeeze_void_nr
_platon_squeeze_void_average_x
_platon_squeeze_void_average_y
_platon_squeeze_void_average_z
_platon_squeeze_void_volume
_platon_squeeze_void_count_electrons
1 0.500 -0.147 0.250 225.7 89.1
2 0.500 0.147 0.750 225.8 89.4
3 0.000 0.353 0.250 225.7 89.1
4 0.000 0.647 0.750 225.8 89.4
